data_1529882
loop_
_publ_author_name
'Cheng, Guolin'
'Weng, Yunxiang'
'Yang, Xifa'
'Cui, Xiuling'

_publ_section_title
;
 Base-Promoted N-Pyridylation of Heteroarenes Using N-Propargyl Enaminones
 as Equivalents of Pyridine Scaffolds.
;
_journal_issue 15
_journal_name_full 'Organic letters'
_journal_page_first 3790
_journal_page_last 3793
_journal_paper_doi 10.1021/acs.orglett.5b01733
_journal_volume 17
_journal_year 2015
_chemical_formula_moiety 'C27 H19 F3 N2'
_chemical_formula_sum 'C27 H19 F3 N2'
_chemical_formula_weight 428.44
_space_group_crystal_system monoclinic
_space_group_IT_number 14
_space_group_name_Hall '-P 2ybc'
_space_group_name_H-M_alt 'P 1 21/c 1'
_symmetry_space_group_name_Hall '-P 2ybc'
_symmetry_space_group_name_H-M 'P 1 21/c 1'
_atom_sites_solution_hydrogens geom
_atom_sites_solution_primary direct
_audit_creation_date 2015-07-13
_audit_creation_method
;
Olex2 1.2
(compiled 2015.01.26 svn.r3150 for OlexSys, GUI svn.r4998)
;
_cell_angle_alpha 90
_cell_angle_beta 93.865(4)
_cell_angle_gamma 90
_cell_formula_units_Z 4
_cell_length_a 7.4962(3)
_cell_length_b 17.6328(8)
_cell_length_c 16.4671(7)
_cell_measurement_reflns_used 2783
_cell_measurement_temperature 291(2)
_cell_measurement_theta_max 71.9250
_cell_measurement_theta_min 3.6730
_cell_volume 2171.65(16)
_computing_cell_refinement
;
CrysAlisPro, Agilent Technologies,
Version 1.171.36.28 (release 01-02-2013 CrysAlis171 .NET)
(compiled Feb  1 2013,16:14:44)
;
_computing_data_collection
;
CrysAlisPro, Agilent Technologies,
Version 1.171.36.28 (release 01-02-2013 CrysAlis171 .NET)
(compiled Feb  1 2013,16:14:44)
;
_computing_data_reduction
;
CrysAlisPro, Agilent Technologies,
Version 1.171.36.28 (release 01-02-2013 CrysAlis171 .NET)
(compiled Feb  1 2013,16:14:44)
;
_computing_molecular_graphics 'Olex2 (Dolomanov et al., 2009)'
_computing_publication_material 'Olex2 (Dolomanov et al., 2009)'
_computing_structure_refinement 'ShelXL (Sheldrick, 2008)'
_computing_structure_solution 'ShelXS (Sheldrick, 2008)'
_diffrn_ambient_temperature 291.15
_diffrn_detector_area_resol_mean 16.2312
_diffrn_measured_fraction_theta_full 1.000
_diffrn_measured_fraction_theta_max 1.000
_diffrn_measurement_details
;
  1 omega  -65.00  -38.00   1.0000    1.0000
omega____ theta____ kappa____ phi______ frames
    -        0.0000  178.0000 -120.0000 27

  2 omega  -43.00  -17.00   1.0000    2.5000
omega____ theta____ kappa____ phi______ frames
    -      -42.5000  -77.0000   90.0000 26

  3 omega -113.00  -88.00   1.0000    2.5000
omega____ theta____ kappa____ phi______ frames
    -      -42.5000  -77.0000   90.0000 25

  4 omega   -2.00   28.00   1.0000    2.5000
omega____ theta____ kappa____ phi______ frames
    -      -42.5000   30.0000 -120.0000 30

  5 omega  -28.00   14.00   1.0000    2.5000
omega____ theta____ kappa____ phi______ frames
    -      -42.5000   30.0000   60.0000 42

  6 omega -112.00  -55.00   1.0000    2.5000
omega____ theta____ kappa____ phi______ frames
    -      -42.5000  -77.0000    0.0000 57

  7 omega -118.00  -38.00   1.0000    2.5000
omega____ theta____ kappa____ phi______ frames
    -      -42.5000  178.0000   60.0000 80

  8 omega   21.00   98.00   1.0000    2.5000
omega____ theta____ kappa____ phi______ frames
    -       56.0000 -125.0000    0.0000 77

  9 omega   48.00   90.00   1.0000    8.0000
omega____ theta____ kappa____ phi______ frames
    -      112.0000  -30.0000   30.0000 42

 10 omega   52.00  107.00   1.0000    8.0000
omega____ theta____ kappa____ phi______ frames
    -      112.0000  -94.0000  -30.0000 55

 11 omega   39.00   88.00   1.0000    8.0000
omega____ theta____ kappa____ phi______ frames
    -      112.0000  -30.0000  150.0000 49

 12 omega   42.00   94.00   1.0000    8.0000
omega____ theta____ kappa____ phi______ frames
    -      112.0000  -45.0000   30.0000 52

 13 omega   44.00   85.00   1.0000    8.0000
omega____ theta____ kappa____ phi______ frames
    -      112.0000  -45.0000 -150.0000 41

 14 omega  112.00  171.00   1.0000    8.0000
omega____ theta____ kappa____ phi______ frames
    -      112.0000   77.0000   90.0000 59

 15 omega   42.00   96.00   1.0000    8.0000
omega____ theta____ kappa____ phi______ frames
    -      112.0000  -45.0000  -60.0000 54

 16 omega   77.00  128.00   1.0000    8.0000
omega____ theta____ kappa____ phi______ frames
    -      112.0000  -77.0000  -30.0000 51

 17 omega   89.00  176.00   1.0000    8.0000
omega____ theta____ kappa____ phi______ frames
    -      112.0000   45.0000   60.0000 87

 18 omega  -72.00   26.00   1.0000    1.0000
omega____ theta____ kappa____ phi______ frames
    -        0.0000  -37.0000   60.0000 98
;
_diffrn_measurement_device_type 'Xcalibur, Eos, Gemini'
_diffrn_measurement_method '\w scans'
_diffrn_orient_matrix_UB_11 -0.0096895000
_diffrn_orient_matrix_UB_12 -0.0643337000
_diffrn_orient_matrix_UB_13 0.0627738000
_diffrn_orient_matrix_UB_21 0.0861633000
_diffrn_orient_matrix_UB_22 -0.0548696000
_diffrn_orient_matrix_UB_23 -0.0587842000
_diffrn_orient_matrix_UB_31 0.1869084000
_diffrn_orient_matrix_UB_32 0.0219352000
_diffrn_orient_matrix_UB_33 0.0373405000
_diffrn_radiation_monochromator graphite
_diffrn_radiation_type CuK\a
_diffrn_radiation_wavelength 1.54184
_diffrn_reflns_av_R_equivalents 0.0158
_diffrn_reflns_av_unetI/netI 0.0243
_diffrn_reflns_laue_measured_fraction_full 1.000
_diffrn_reflns_laue_measured_fraction_max 1.000
_diffrn_reflns_limit_h_max 8
_diffrn_reflns_limit_h_min -7
_diffrn_reflns_limit_k_max 21
_diffrn_reflns_limit_k_min -17
_diffrn_reflns_limit_l_max 19
_diffrn_reflns_limit_l_min -16
_diffrn_reflns_number 7829
_diffrn_reflns_point_group_measured_fraction_full 1.000
_diffrn_reflns_point_group_measured_fraction_max 1.000
_diffrn_reflns_theta_full 67.065
_diffrn_reflns_theta_max 67.065
_diffrn_reflns_theta_min 3.677
_diffrn_source 'Enhance (Cu) X-ray Source'
_exptl_absorpt_coefficient_mu 0.788
_exptl_absorpt_correction_T_max 1.00000
_exptl_absorpt_correction_T_min 0.90764
_exptl_absorpt_correction_type multi-scan
_exptl_absorpt_process_details
;
CrysAlisPro, Agilent Technologies,
Version 1.171.36.28 (release 01-02-2013 CrysAlis171 .NET)
(compiled Feb  1 2013,16:14:44)
Empirical absorption correction using spherical harmonics,
 implemented in SCALE3 ABSPACK scaling algorithm.
;
_exptl_crystal_colour
;
;
_exptl_crystal_density_diffrn 1.310
_exptl_crystal_description prismatic
_exptl_crystal_F_000 888
_exptl_crystal_size_max 0.35
_exptl_crystal_size_mid 0.33
_exptl_crystal_size_min 0.28
_refine_diff_density_max 0.183
_refine_diff_density_min -0.260
_refine_diff_density_rms 0.029
_refine_ls_extinction_coef 0.0032(4)
_refine_ls_extinction_expression Fc^*^=kFc[1+0.001xFc^2^\l^3^/sin(2\q)]^-1/4^
_refine_ls_extinction_method 'SHELXL-2014/7 (Sheldrick 2014'
_refine_ls_goodness_of_fit_ref 1.039
_refine_ls_hydrogen_treatment constr
_refine_ls_matrix_type full
_refine_ls_number_parameters 301
_refine_ls_number_reflns 3862
_refine_ls_number_restraints 6
_refine_ls_restrained_S_all 1.046
_refine_ls_R_factor_all 0.0664
_refine_ls_R_factor_gt 0.0517
_refine_ls_shift/su_max 0.007
_refine_ls_shift/su_mean 0.000
_refine_ls_structure_factor_coef Fsqd
_refine_ls_weighting_details 'w=1/[\s^2^(Fo^2^)+(0.0742P)^2^+0.3627P] where P=(Fo^2^+2Fc^2^)/3'
_refine_ls_weighting_scheme calc
_refine_ls_wR_factor_gt 0.1453
_refine_ls_wR_factor_ref 0.1602
_reflns_Friedel_coverage 0.000
_reflns_number_gt 2912
_reflns_number_total 3862
_reflns_threshold_expression 'I > 2\s(I)'
_cod_data_source_file ol5b01733_si_003.cif
_cod_data_source_block 20140223
_cod_original_cell_volume 2171.67(16)
_cod_database_code 1529882
_chemical_oxdiff_formula C20H20N1
_shelx_space_group_comment
;
The symmetry employed for this shelxl refinement is uniquely defined
by the following loop, which should always be used as a source of
symmetry information in preference to the above space-group names.
They are only intended as comments.
;
_shelx_estimated_absorpt_t_max 0.809
_shelx_estimated_absorpt_t_min 0.770
_reflns_odcompleteness_completeness 99.88
_reflns_odcompleteness_iscentric 1
_reflns_odcompleteness_theta 66.97
_olex2_refinement_description
;
1. Fixed Uiso
 At 1.2 times of:
  All C(H) groups
 At 1.5 times of:
  All C(H,H,H) groups
2. Restrained distances
 C18-F2
 1.35 with sigma of 0.02
 C18-F3A
 1.35 with sigma of 0.02
 C18-F1
 1.35 with sigma of 0.02
 C18-F2A
 1.35 with sigma of 0.02
 C18-F3
 1.35 with sigma of 0.02
 C18-F1A
 1.35 with sigma of 0.02
3. Uiso/Uaniso restraints and constraints
Uanis(F2) = Uanis(F2A)
Uanis(F1) = Uanis(F1A)
Uanis(F3) = Uanis(F3A)
4. Others
 Sof(F2A)=Sof(F1A)=Sof(F3A)=1-FVAR(1)
 Sof(F1)=Sof(F2)=Sof(F3)=FVAR(1)
5.a Aromatic/amide H refined with riding coordinates:
 C2(H2), C7(H7), C8(H8), C9(H9), C10(H10), C11(H11), C13(H13), C14(H14),
 C16(H16), C17(H17), C20(H20), C21(H21), C24(H24), C25(H25), C26(H26), C27(H27)
5.b Idealised Me refined as rotating group:
 C19(H19A,H19B,H19C)
;
_shelx_shelxl_version_number 2014/7
_olex2_submission_special_instructions 'No special instructions were received'

loop_
_space_group_symop_operation_xyz
'x, y, z'
'-x, y+1/2, -z+1/2'
'-x, -y, -z'
'x, -y-1/2, z-1/2'

loop_
_atom_site_label
_atom_site_type_symbol
_atom_site_fract_x
_atom_site_fract_y
_atom_site_fract_z
_atom_site_U_iso_or_equiv
_atom_site_adp_type
_atom_site_occupancy
_atom_site_site_symmetry_order
_atom_site_calc_flag
_atom_site_refinement_flags_posn
_atom_site_refinement_flags_occupancy
_atom_site_disorder_assembly
_atom_site_disorder_group
F1 F -0.9094(6) 0.3441(3) 0.6249(2) 0.1609(15) Uani 0.822(4) 1 d D P A 1
F2 F -0.9676(4) 0.4521(2) 0.5827(4) 0.194(2) Uani 0.822(4) 1 d D P A 1
F3 F -0.8192(4) 0.3795(3) 0.51619(16) 0.1383(12) Uani 0.822(4) 1 d D P A 1
N1 N 0.1191(2) 0.54818(10) 0.85126(10) 0.0640(4) Uani 1 1 d . . . .
N2 N 0.1516(3) 0.65948(10) 0.77973(11) 0.0726(5) Uani 1 1 d . . . .
C1 C 0.0314(3) 0.48379(12) 0.86667(11) 0.0621(5) Uani 1 1 d . . . .
C2 C -0.1267(3) 0.46517(13) 0.82233(12) 0.0666(5) Uani 1 1 d . . . .
H2 H -0.1817 0.4190 0.8314 0.080 Uiso 1 1 calc R . . .
C3 C -0.2031(3) 0.51465(13) 0.76477(12) 0.0644(5) Uani 1 1 d . . . .
C4 C -0.1195(3) 0.58429(12) 0.75148(12) 0.0660(5) Uani 1 1 d . . . .
C5 C 0.0460(3) 0.59463(12) 0.79479(12) 0.0635(5) Uani 1 1 d . . . .
C6 C 0.1155(3) 0.43260(13) 0.92970(12) 0.0654(5) Uani 1 1 d . . . .
C7 C 0.2559(4) 0.45653(15) 0.98129(14) 0.0846(7) Uani 1 1 d . . . .
H7 H 0.2996 0.5056 0.9766 0.102 Uiso 1 1 calc R . . .
C8 C 0.3335(4) 0.40852(18) 1.04027(15) 0.0934(8) Uani 1 1 d . . . .
H8 H 0.4293 0.4256 1.0742 0.112 Uiso 1 1 calc R . . .
C9 C 0.2717(4) 0.33729(18) 1.04910(16) 0.0925(8) Uani 1 1 d . . . .
H9 H 0.3232 0.3054 1.0891 0.111 Uiso 1 1 calc R . . .
C10 C 0.1327(4) 0.3130(2) 0.9983(2) 0.1205(12) Uani 1 1 d . . . .
H10 H 0.0886 0.2642 1.0041 0.145 Uiso 1 1 calc R . . .
C11 C 0.0561(4) 0.35968(17) 0.9384(2) 0.1043(9) Uani 1 1 d . . . .
H11 H -0.0369 0.3415 0.9035 0.125 Uiso 1 1 calc R . . .
C12 C -0.3725(3) 0.49106(12) 0.71905(13) 0.0661(5) Uani 1 1 d . . . .
C13 C -0.5212(3) 0.47201(16) 0.75928(15) 0.0834(7) Uani 1 1 d . . . .
H13 H -0.5200 0.4786 0.8153 0.100 Uiso 1 1 calc R . . .
C14 C -0.6716(3) 0.44337(16) 0.71771(16) 0.0867(7) Uani 1 1 d . . . .
H14 H -0.7709 0.4308 0.7459 0.104 Uiso 1 1 calc R . . .
C15 C -0.6762(3) 0.43328(12) 0.63531(14) 0.0693(5) Uani 1 1 d . . . .
C16 C -0.5294(3) 0.45117(15) 0.59380(14) 0.0778(6) Uani 1 1 d . . . .
H16 H -0.5310 0.4435 0.5379 0.093 Uiso 1 1 calc R . . .
C17 C -0.3792(3) 0.48057(16) 0.63542(13) 0.0782(6) Uani 1 1 d . . . .
H17 H -0.2807 0.4936 0.6069 0.094 Uiso 1 1 calc R . . .
C18 C -0.8394(4) 0.40211(17) 0.5906(2) 0.0929(8) Uani 1 1 d D . . .
C19 C -0.2095(3) 0.64598(14) 0.70062(17) 0.0857(7) Uani 1 1 d . . . .
H19A H -0.1591 0.6942 0.7166 0.129 Uiso 1 1 calc GR . . .
H19B H -0.3352 0.6461 0.7085 0.129 Uiso 1 1 calc GR . . .
H19C H -0.1917 0.6370 0.6442 0.129 Uiso 1 1 calc GR . . .
C20 C 0.2287(4) 0.70746(15) 0.83847(17) 0.0913(8) Uani 1 1 d . . . .
H20 H 0.2111 0.7051 0.8938 0.110 Uiso 1 1 calc R . . .
C21 C 0.3330(4) 0.75805(15) 0.8033(2) 0.0998(9) Uani 1 1 d . . . .
H21 H 0.3969 0.7969 0.8300 0.120 Uiso 1 1 calc R . . .
C22 C 0.3297(3) 0.74241(13) 0.71853(18) 0.0810(7) Uani 1 1 d . . . .
C23 C 0.2159(3) 0.67963(12) 0.70514(14) 0.0693(5) Uani 1 1 d . . . .
C24 C 0.1891(3) 0.64599(14) 0.62938(15) 0.0807(6) Uani 1 1 d . . . .
H24 H 0.1164 0.6035 0.6218 0.097 Uiso 1 1 calc R . . .
C25 C 0.2733(4) 0.67740(18) 0.56559(18) 0.0969(8) Uani 1 1 d . . . .
H25 H 0.2553 0.6562 0.5140 0.116 Uiso 1 1 calc R . . .
C26 C 0.3834(4) 0.7394(2) 0.5766(2) 0.1047(9) Uani 1 1 d . . . .
H26 H 0.4383 0.7594 0.5324 0.126 Uiso 1 1 calc R . . .
C27 C 0.4136(3) 0.77225(16) 0.6512(2) 0.1003(10) Uani 1 1 d . . . .
H27 H 0.4889 0.8140 0.6578 0.120 Uiso 1 1 calc R . . .
F2A F -0.798(2) 0.3359(10) 0.572(2) 0.194(2) Uani 0.178(4) 1 d D P A 2
F1A F -0.888(3) 0.4474(11) 0.5324(10) 0.1609(15) Uani 0.178(4) 1 d D P A 2
F3A F -0.971(2) 0.3991(15) 0.6388(8) 0.1383(12) Uani 0.178(4) 1 d D P A 2

loop_
_atom_site_aniso_label
_atom_site_aniso_U_11
_atom_site_aniso_U_22
_atom_site_aniso_U_33
_atom_site_aniso_U_23
_atom_site_aniso_U_13
_atom_site_aniso_U_12
F1 0.166(3) 0.180(3) 0.136(2) -0.017(2) 0.003(2) -0.109(3)
F2 0.0874(17) 0.167(3) 0.314(5) -0.086(3) -0.080(2) 0.0345(19)
F3 0.1224(18) 0.189(3) 0.1012(16) -0.0481(17) -0.0083(13) -0.052(2)
N1 0.0614(9) 0.0674(10) 0.0634(9) -0.0078(8) 0.0052(7) 0.0006(8)
N2 0.0749(11) 0.0608(10) 0.0808(11) -0.0071(9) -0.0031(9) -0.0054(8)
C1 0.0591(11) 0.0692(12) 0.0587(10) -0.0054(9) 0.0093(8) 0.0013(9)
C2 0.0614(11) 0.0727(13) 0.0664(11) 0.0024(10) 0.0082(9) -0.0056(10)
C3 0.0549(10) 0.0760(13) 0.0626(11) -0.0025(9) 0.0067(8) 0.0004(9)
C4 0.0611(11) 0.0694(13) 0.0676(12) -0.0030(10) 0.0047(9) 0.0037(10)
C5 0.0655(11) 0.0604(11) 0.0651(11) -0.0078(9) 0.0074(9) 0.0013(9)
C6 0.0594(11) 0.0764(13) 0.0610(11) -0.0029(9) 0.0089(8) 0.0035(10)
C7 0.0941(16) 0.0880(17) 0.0698(13) -0.0051(12) -0.0090(12) -0.0059(14)
C8 0.0984(18) 0.109(2) 0.0694(14) -0.0099(14) -0.0178(13) 0.0059(16)
C9 0.0928(17) 0.102(2) 0.0823(15) 0.0156(14) 0.0041(13) 0.0221(16)
C10 0.103(2) 0.097(2) 0.157(3) 0.043(2) -0.032(2) -0.0070(17)
C11 0.0866(17) 0.0915(19) 0.130(2) 0.0257(17) -0.0288(17) -0.0100(15)
C12 0.0569(11) 0.0704(13) 0.0712(12) 0.0004(10) 0.0052(9) 0.0030(9)
C13 0.0706(13) 0.1080(19) 0.0732(13) -0.0242(13) 0.0178(10) -0.0100(13)
C14 0.0626(12) 0.1025(19) 0.0973(17) -0.0294(14) 0.0236(11) -0.0135(12)
C15 0.0594(11) 0.0635(12) 0.0843(14) -0.0079(10) 0.0001(10) 0.0057(9)
C16 0.0741(13) 0.0929(17) 0.0649(12) 0.0061(11) -0.0053(10) -0.0002(12)
C17 0.0613(12) 0.1050(18) 0.0683(12) 0.0113(12) 0.0047(9) -0.0063(12)
C18 0.0777(16) 0.0855(17) 0.115(2) -0.0168(16) 0.0033(14) -0.0043(14)
C19 0.0763(14) 0.0780(15) 0.1015(17) 0.0070(13) -0.0040(12) 0.0067(12)
C20 0.0968(18) 0.0764(16) 0.0976(17) -0.0190(14) -0.0159(14) -0.0055(14)
C21 0.0905(17) 0.0664(14) 0.138(3) -0.0115(16) -0.0247(17) -0.0126(14)
C22 0.0642(12) 0.0572(12) 0.119(2) 0.0063(12) -0.0143(12) 0.0016(10)
C23 0.0616(11) 0.0562(11) 0.0893(14) 0.0055(10) -0.0007(10) 0.0034(9)
C24 0.0797(14) 0.0740(14) 0.0884(15) 0.0024(12) 0.0061(12) -0.0031(12)
C25 0.0922(18) 0.103(2) 0.0969(18) 0.0157(16) 0.0132(14) 0.0034(16)
C26 0.0827(17) 0.110(2) 0.122(2) 0.037(2) 0.0119(16) 0.0004(17)
C27 0.0667(14) 0.0726(16) 0.160(3) 0.0381(18) -0.0025(16) -0.0070(12)
F2A 0.0874(17) 0.167(3) 0.314(5) -0.086(3) -0.080(2) 0.0345(19)
F1A 0.166(3) 0.180(3) 0.136(2) -0.017(2) 0.003(2) -0.109(3)
F3A 0.1224(18) 0.189(3) 0.1012(16) -0.0481(17) -0.0083(13) -0.052(2)

loop_
_atom_type_symbol
_atom_type_description
_atom_type_scat_dispersion_real
_atom_type_scat_dispersion_imag
_atom_type_scat_source
C C 0.0181 0.0091 'International Tables Vol C Tables 4.2.6.8 and 6.1.1.4'
H H 0.0000 0.0000 'International Tables Vol C Tables 4.2.6.8 and 6.1.1.4'
F F 0.0727 0.0534 'International Tables Vol C Tables 4.2.6.8 and 6.1.1.4'
N N 0.0311 0.0180 'International Tables Vol C Tables 4.2.6.8 and 6.1.1.4'

loop_
_geom_angle_atom_site_label_1
_geom_angle_atom_site_label_2
_geom_angle_atom_site_label_3
_geom_angle
C5 N1 C1 117.97(18)
C20 N2 C5 125.6(2)
C20 N2 C23 107.9(2)
C23 N2 C5 125.98(17)
N1 C1 C2 120.73(19)
N1 C1 C6 117.12(18)
C2 C1 C6 122.1(2)
C1 C2 H2 119.7
C3 C2 C1 120.7(2)
C3 C2 H2 119.7
C2 C3 C4 119.35(19)
C2 C3 C12 118.0(2)
C4 C3 C12 122.68(19)
C3 C4 C19 122.09(19)
C5 C4 C3 115.11(19)
C5 C4 C19 122.6(2)
N1 C5 N2 114.19(18)
N1 C5 C4 125.8(2)
C4 C5 N2 120.01(19)
C7 C6 C1 121.2(2)
C11 C6 C1 121.2(2)
C11 C6 C7 117.7(2)
C6 C7 H7 119.6
C6 C7 C8 120.9(3)
C8 C7 H7 119.6
C7 C8 H8 119.6
C9 C8 C7 120.9(3)
C9 C8 H8 119.6
C8 C9 H9 120.6
C8 C9 C10 118.7(3)
C10 C9 H9 120.6
C9 C10 H10 119.4
C9 C10 C11 121.2(3)
C11 C10 H10 119.4
C6 C11 C10 120.7(3)
C6 C11 H11 119.7
C10 C11 H11 119.7
C13 C12 C3 121.01(19)
C13 C12 C17 118.0(2)
C17 C12 C3 120.73(18)
C12 C13 H13 119.5
C14 C13 C12 120.9(2)
C14 C13 H13 119.5
C13 C14 H14 119.8
C15 C14 C13 120.5(2)
C15 C14 H14 119.8
C14 C15 C16 119.8(2)
C14 C15 C18 120.2(2)
C16 C15 C18 119.9(2)
C15 C16 H16 120.2
C15 C16 C17 119.7(2)
C17 C16 H16 120.2
C12 C17 H17 119.4
C16 C17 C12 121.1(2)
C16 C17 H17 119.4
F1 C18 F2 105.1(4)
F1 C18 F3 104.1(3)
F1 C18 C15 114.8(3)
F2 C18 F3 104.1(4)
F2 C18 C15 112.0(2)
F3 C18 C15 115.6(3)
F2A C18 C15 104.7(6)
F2A C18 F1A 117.7(16)
F2A C18 F3A 108.6(15)
F1A C18 C15 108.7(6)
F1A C18 F3A 107.0(12)
F3A C18 C15 110.0(6)
C4 C19 H19A 109.5
C4 C19 H19B 109.5
C4 C19 H19C 109.5
H19A C19 H19B 109.5
H19A C19 H19C 109.5
H19B C19 H19C 109.5
N2 C20 H20 125.3
C21 C20 N2 109.4(3)
C21 C20 H20 125.3
C20 C21 H21 125.6
C20 C21 C22 108.8(2)
C22 C21 H21 125.6
C23 C22 C21 106.1(2)
C23 C22 C27 117.9(3)
C27 C22 C21 136.0(3)
N2 C23 C22 107.7(2)
C24 C23 N2 130.3(2)
C24 C23 C22 121.9(2)
C23 C24 H24 121.0
C25 C24 C23 118.0(3)
C25 C24 H24 121.0
C24 C25 H25 119.3
C26 C25 C24 121.4(3)
C26 C25 H25 119.3
C25 C26 H26 119.4
C27 C26 C25 121.3(3)
C27 C26 H26 119.4
C22 C27 H27 120.2
C26 C27 C22 119.6(3)
C26 C27 H27 120.2

loop_
_geom_bond_atom_site_label_1
_geom_bond_atom_site_label_2
_geom_bond_distance
F1 C18 1.296(4)
F2 C18 1.304(4)
F3 C18 1.307(4)
N1 C1 1.344(3)
N1 C5 1.329(3)
N2 C5 1.422(3)
N2 C20 1.382(3)
N2 C23 1.395(3)
C1 C2 1.389(3)
C1 C6 1.484(3)
C2 H2 0.9300
C2 C3 1.384(3)
C3 C4 1.403(3)
C3 C12 1.491(3)
C4 C5 1.401(3)
C4 C19 1.505(3)
C6 C7 1.374(3)
C6 C11 1.372(4)
C7 H7 0.9300
C7 C8 1.386(4)
C8 H8 0.9300
C8 C9 1.350(4)
C9 H9 0.9300
C9 C10 1.360(4)
C10 H10 0.9300
C10 C11 1.380(4)
C11 H11 0.9300
C12 C13 1.376(3)
C12 C17 1.387(3)
C13 H13 0.9300
C13 C14 1.375(3)
C14 H14 0.9300
C14 C15 1.367(3)
C15 C16 1.371(3)
C15 C18 1.490(3)
C16 H16 0.9300
C16 C17 1.379(3)
C17 H17 0.9300
C18 F2A 1.252(13)
C18 F1A 1.281(15)
C18 F3A 1.306(13)
C19 H19A 0.9600
C19 H19B 0.9600
C19 H19C 0.9600
C20 H20 0.9300
C20 C21 1.343(4)
C21 H21 0.9300
C21 C22 1.421(4)
C22 C23 1.406(3)
C22 C27 1.412(4)
C23 C24 1.384(3)
C24 H24 0.9300
C24 C25 1.378(4)
C25 H25 0.9300
C25 C26 1.375(4)
C26 H26 0.9300
C26 C27 1.363(4)
C27 H27 0.9300

loop_
_geom_torsion_atom_site_label_1
_geom_torsion_atom_site_label_2
_geom_torsion_atom_site_label_3
_geom_torsion_atom_site_label_4
_geom_torsion
N1 C1 C2 C3 -4.0(3)
N1 C1 C6 C7 12.9(3)
N1 C1 C6 C11 -166.9(2)
N2 C20 C21 C22 -1.5(3)
N2 C23 C24 C25 -178.6(2)
C1 N1 C5 N2 -177.18(16)
C1 N1 C5 C4 2.8(3)
C1 C2 C3 C4 -0.1(3)
C1 C2 C3 C12 179.76(18)
C1 C6 C7 C8 179.7(2)
C1 C6 C11 C10 -178.6(3)
C2 C1 C6 C7 -170.0(2)
C2 C1 C6 C11 10.2(3)
C2 C3 C4 C5 4.9(3)
C2 C3 C4 C19 -169.5(2)
C2 C3 C12 C13 56.9(3)
C2 C3 C12 C17 -116.8(2)
C3 C4 C5 N1 -6.6(3)
C3 C4 C5 N2 173.40(18)
C3 C12 C13 C14 -173.7(2)
C3 C12 C17 C16 173.1(2)
C4 C3 C12 C13 -123.3(3)
C4 C3 C12 C17 63.1(3)
C5 N1 C1 C2 2.7(3)
C5 N1 C1 C6 179.79(17)
C5 N2 C20 C21 174.0(2)
C5 N2 C23 C22 -173.63(19)
C5 N2 C23 C24 3.2(4)
C6 C1 C2 C3 179.06(19)
C6 C7 C8 C9 -0.7(4)
C7 C6 C11 C10 1.6(5)
C7 C8 C9 C10 0.7(5)
C8 C9 C10 C11 0.4(5)
C9 C10 C11 C6 -1.6(6)
C11 C6 C7 C8 -0.4(4)
C12 C3 C4 C5 -174.95(18)
C12 C3 C4 C19 10.6(3)
C12 C13 C14 C15 0.0(4)
C13 C12 C17 C16 -0.7(4)
C13 C14 C15 C16 0.6(4)
C13 C14 C15 C18 179.9(3)
C14 C15 C16 C17 -1.2(4)
C14 C15 C18 F1 -44.8(4)
C14 C15 C18 F2 74.9(5)
C14 C15 C18 F3 -166.1(3)
C14 C15 C18 F2A -107.0(18)
C14 C15 C18 F1A 126.5(12)
C14 C15 C18 F3A 9.6(14)
C15 C16 C17 C12 1.3(4)
C16 C15 C18 F1 134.5(4)
C16 C15 C18 F2 -105.8(5)
C16 C15 C18 F3 13.2(5)
C16 C15 C18 F2A 72.4(19)
C16 C15 C18 F1A -54.2(12)
C16 C15 C18 F3A -171.1(13)
C17 C12 C13 C14 0.1(4)
C18 C15 C16 C17 179.5(2)
C19 C4 C5 N1 167.8(2)
C19 C4 C5 N2 -12.2(3)
C20 N2 C5 N1 -49.3(3)
C20 N2 C5 C4 130.7(2)
C20 N2 C23 C22 -1.8(2)
C20 N2 C23 C24 175.1(2)
C20 C21 C22 C23 0.4(3)
C20 C21 C22 C27 -177.2(3)
C21 C22 C23 N2 0.9(3)
C21 C22 C23 C24 -176.3(2)
C21 C22 C27 C26 176.8(3)
C22 C23 C24 C25 -2.1(4)
C23 N2 C5 N1 121.1(2)
C23 N2 C5 C4 -58.9(3)
C23 N2 C20 C21 2.1(3)
C23 C22 C27 C26 -0.5(4)
C23 C24 C25 C26 1.2(4)
C24 C25 C26 C27 0.0(5)
C25 C26 C27 C22 -0.4(4)
C27 C22 C23 N2 179.0(2)
C27 C22 C23 C24 1.8(3)
